data_1548430
loop_
_publ_author_name
'Katsuma, Yuhei'
'Asakawa, Hiroki'
'Yamashita, Makoto'

_publ_section_title
;
 Reactivity of highly Lewis acidic diborane(4) towards pyridine and
 isocyanide: formation of boraalkene-pyridine complex and
 <i>ortho</i>-functionalized pyridine derivatives.
;
_journal_issue 5
_journal_name_full 'Chemical science'
_journal_page_first 1301
_journal_page_last 1310
_journal_paper_doi 10.1039/c7sc04759b
_journal_volume 9
_journal_year 2018
_chemical_formula_moiety 'C28 H38 B2 N2 O2'
_chemical_formula_sum 'C28 H38 B2 N2 O2'
_chemical_formula_weight 456.22
_space_group_crystal_system monoclinic
_space_group_IT_number 14
_space_group_name_Hall '-P 2yn'
_space_group_name_H-M_alt 'P 1 21/n 1'
_symmetry_space_group_name_Hall '-P 2yn'
_symmetry_space_group_name_H-M 'P 1 21/n 1'
_atom_sites_solution_hydrogens geom
_audit_creation_method SHELXL-2014
_audit_update_record
;
2017-11-03 deposited with the CCDC.
2017-12-11 downloaded from the CCDC.
;
_cell_angle_alpha 90
_cell_angle_beta 96.976(6)
_cell_angle_gamma 90
_cell_formula_units_Z 4
_cell_length_a 10.134(3)
_cell_length_b 18.980(6)
_cell_length_c 13.580(4)
_cell_measurement_reflns_used 5946
_cell_measurement_temperature 93(2)
_cell_measurement_theta_max 30.9947
_cell_measurement_theta_min 2.6061
_cell_volume 2592.7(14)
_computing_cell_refinement 'RIGAKU CrystalClear'
_computing_data_collection 'RIGAKU CrystalClear'
_computing_data_reduction 'RIGAKU CrystalClear'
_computing_molecular_graphics 'Yadokari-XG 2009(Wakita Nemoto et al.)'
_computing_publication_material 'Yadokari-XG 2009(Wakita,Nemoto et al.)'
_computing_structure_refinement 'SHELXL-2014 (Sheldrick, 2014)'
_computing_structure_solution SIR-97
_diffrn_ambient_temperature 93(2)
_diffrn_detector_area_resol_mean 28.5714
_diffrn_measured_fraction_theta_full 0.961
_diffrn_measured_fraction_theta_max 0.990
_diffrn_measurement_device_type 'Rigaku VariMax Saturn'
_diffrn_measurement_method 'omega scans'
_diffrn_radiation_monochromator Confocal
_diffrn_radiation_source 'rotating-anode X-ray tube'
_diffrn_radiation_type MoK\a
_diffrn_radiation_wavelength 0.71075
_diffrn_reflns_av_R_equivalents 0.0537
_diffrn_reflns_av_unetI/netI 0.0504
_diffrn_reflns_Laue_measured_fraction_full 0.961
_diffrn_reflns_Laue_measured_fraction_max 0.990
_diffrn_reflns_limit_h_max 11
_diffrn_reflns_limit_h_min -12
_diffrn_reflns_limit_k_max 22
_diffrn_reflns_limit_k_min -22
_diffrn_reflns_limit_l_max 16
_diffrn_reflns_limit_l_min -13
_diffrn_reflns_number 17541
_diffrn_reflns_point_group_measured_fraction_full 0.961
_diffrn_reflns_point_group_measured_fraction_max 0.990
_diffrn_reflns_theta_full 24.999
_diffrn_reflns_theta_max 24.999
_diffrn_reflns_theta_min 3.022
_exptl_absorpt_coefficient_mu 0.071
_exptl_absorpt_correction_T_max 1.0000
_exptl_absorpt_correction_T_min 0.9021
_exptl_absorpt_correction_type multi-scan
_exptl_absorpt_process_details 'Jacobson, R. (1998) Private communication'
_exptl_crystal_colour Colorless
_exptl_crystal_density_diffrn 1.169
_exptl_crystal_description Prism
_exptl_crystal_F_000 984
_exptl_crystal_size_max 0.150
_exptl_crystal_size_mid 0.070
_exptl_crystal_size_min 0.030
_refine_diff_density_max 0.305
_refine_diff_density_min -0.341
_refine_diff_density_rms 0.067
_refine_ls_extinction_method none
_refine_ls_goodness_of_fit_ref 1.105
_refine_ls_hydrogen_treatment constr
_refine_ls_matrix_type full
_refine_ls_number_parameters 317
_refine_ls_number_reflns 4511
_refine_ls_number_restraints 0
_refine_ls_restrained_S_all 1.105
_refine_ls_R_factor_all 0.0829
_refine_ls_R_factor_gt 0.0632
_refine_ls_shift/su_max 0.000
_refine_ls_shift/su_mean 0.000
_refine_ls_structure_factor_coef Fsqd
_refine_ls_weighting_details 'w=1/[\s^2^(Fo^2^)+(0.0764P)^2^+0.5450P] where P=(Fo^2^+2Fc^2^)/3'
_refine_ls_weighting_scheme calc
_refine_ls_wR_factor_gt 0.1424
_refine_ls_wR_factor_ref 0.1560
_reflns_Friedel_coverage 0.000
_reflns_number_gt 3507
_reflns_number_total 4511
_reflns_threshold_expression 'I > 2\s(I)'
_cod_data_source_file c7sc04759b3.cif
_cod_data_source_block 13
_cod_depositor_comments
;
The following automatic conversions were performed:

'_exptl_absorpt_correction_type' value 'Multi-scan' changed to
'multi-scan' according to
/home/data/users/saulius/crontab/automatic-downloads/rss-feeds/RSC/lib/dictionaries/cif_core.dic
dictionary named 'cif_core.dic' version 2.4.2 from 2011-04-26.

Automatic conversion script
Id: cif_fix_values 4973 2017-02-22 13:04:09Z antanas 

 Adding full bibliography for 1548427--1548445.cif.
;
_cod_database_code 1548430
_shelx_space_group_comment
;
The symmetry employed for this shelxl refinement is uniquely defined
by the following loop, which should always be used as a source of
symmetry information in preference to the above space-group names.
They are only intended as comments.
;
_shelx_estimated_absorpt_t_min 0.989
_shelx_estimated_absorpt_t_max 0.998
_shelxl_version_number 2014-3

loop_
_space_group_symop_operation_xyz
'x, y, z'
'-x+1/2, y+1/2, -z+1/2'
'-x, -y, -z'
'x-1/2, -y-1/2, z-1/2'

loop_
_atom_site_label
_atom_site_type_symbol
_atom_site_fract_x
_atom_site_fract_y
_atom_site_fract_z
_atom_site_U_iso_or_equiv
_atom_site_adp_type
_atom_site_occupancy
_atom_site_site_symmetry_order
_atom_site_calc_flag
_atom_site_refinement_flags_posn
_atom_site_refinement_flags_adp
O1 O 0.09700(15) 0.18589(8) 0.18785(10) 0.0226(4) Uani 1 1 d . .
O2 O -0.02883(15) 0.14561(8) 0.04609(10) 0.0227(4) Uani 1 1 d . .
N2 N 0.32934(17) 0.11315(10) 0.13512(13) 0.0207(4) Uani 1 1 d . .
C4 C 0.4349(2) 0.13522(13) 0.08274(17) 0.0259(5) Uani 1 1 d . .
H4 H 0.5078 0.1606 0.1161 0.031 Uiso 1 1 calc R U
C1 C 0.2067(2) 0.08115(13) -0.02170(16) 0.0256(6) Uani 1 1 d . .
H1 H 0.1294 0.0592 -0.0546 0.031 Uiso 1 1 calc R U
N1 N 0.20404(18) 0.11120(10) 0.07273(12) 0.0217(4) Uani 1 1 d . .
C11 C 0.4693(2) 0.11052(11) 0.30636(15) 0.0196(5) Uani 1 1 d . .
C23 C -0.0007(2) -0.03267(12) 0.31745(16) 0.0238(5) Uani 1 1 d . .
C12 C 0.5040(2) 0.18216(12) 0.32492(15) 0.0209(5) Uani 1 1 d . .
C13 C 0.6122(2) 0.19937(12) 0.39407(15) 0.0231(5) Uani 1 1 d . .
H13 H 0.6341 0.2476 0.4051 0.028 Uiso 1 1 calc R U
C5 C -0.0322(2) 0.22137(12) 0.18388(16) 0.0225(5) Uani 1 1 d . .
C21 C 0.1555(2) 0.06458(12) 0.34759(15) 0.0211(5) Uani 1 1 d . .
C26 C 0.2000(2) 0.12855(12) 0.40851(16) 0.0243(5) Uani 1 1 d . .
H26 H 0.1313 0.1415 0.4502 0.037 Uiso 1 1 calc R U
H26A H 0.2144 0.1678 0.3642 0.037 Uiso 1 1 calc R U
H26B H 0.2830 0.1179 0.4507 0.037 Uiso 1 1 calc R U
B1 B 0.0928(3) 0.14736(14) 0.10223(18) 0.0203(6) Uani 1 1 d . .
C9 C -0.2289(2) 0.21496(13) 0.04398(17) 0.0290(6) Uani 1 1 d . .
H9 H -0.1861 0.2497 0.0049 0.044 Uiso 1 1 calc R U
H9A H -0.2874 0.2392 0.0854 0.044 Uiso 1 1 calc R U
H9B H -0.2814 0.1822 -0.0008 0.044 Uiso 1 1 calc R U
C15 C 0.6553(2) 0.07883(12) 0.42970(16) 0.0245(5) Uani 1 1 d . .
H15 H 0.7070 0.0432 0.4652 0.029 Uiso 1 1 calc R U
C18 C 0.8035(2) 0.16919(14) 0.52389(17) 0.0314(6) Uani 1 1 d . .
H18 H 0.7917 0.1474 0.5877 0.047 Uiso 1 1 calc R U
H18A H 0.8058 0.2206 0.5312 0.047 Uiso 1 1 calc R U
H18B H 0.8872 0.1529 0.5024 0.047 Uiso 1 1 calc R U
C24 C 0.0706(2) -0.05553(12) 0.24281(16) 0.0236(5) Uani 1 1 d . .
H24 H 0.0429 -0.0972 0.2075 0.028 Uiso 1 1 calc R U
B2 B 0.3410(3) 0.08886(13) 0.23387(18) 0.0204(6) Uani 1 1 d . .
C20 C 0.2237(2) 0.04329(12) 0.26765(15) 0.0199(5) Uani 1 1 d . .
C3 C 0.4317(2) 0.12019(14) -0.01347(16) 0.0297(6) Uani 1 1 d . .
H3 H 0.5036 0.1334 -0.0483 0.036 Uiso 1 1 calc R U
C28 C 0.2555(2) -0.05257(13) 0.13922(17) 0.0285(6) Uani 1 1 d . .
H28 H 0.2947 -0.0973 0.1640 0.043 Uiso 1 1 calc R U
H28A H 0.3260 -0.0207 0.1235 0.043 Uiso 1 1 calc R U
H28B H 0.1935 -0.0612 0.0793 0.043 Uiso 1 1 calc R U
C6 C -0.1234(2) 0.17434(12) 0.10956(16) 0.0216(5) Uani 1 1 d . .
C17 C 0.4247(2) 0.24266(12) 0.27496(17) 0.0268(5) Uani 1 1 d . .
H17 H 0.4725 0.2626 0.2229 0.040 Uiso 1 1 calc R U
H17A H 0.4126 0.2791 0.3242 0.040 Uiso 1 1 calc R U
H17B H 0.3376 0.2254 0.2454 0.040 Uiso 1 1 calc R U
C25 C 0.1817(2) -0.01946(12) 0.21765(15) 0.0212(5) Uani 1 1 d . .
C22 C 0.0449(2) 0.02729(12) 0.37065(16) 0.0231(5) Uani 1 1 d . .
H22 H -0.0005 0.0430 0.4238 0.028 Uiso 1 1 calc R U
C16 C 0.5478(2) 0.05920(12) 0.36154(15) 0.0211(5) Uani 1 1 d . .
C14 C 0.6890(2) 0.14862(13) 0.44733(15) 0.0233(5) Uani 1 1 d . .
C8 C -0.0718(2) 0.22399(14) 0.28787(16) 0.0302(6) Uani 1 1 d . .
H8 H -0.0720 0.1762 0.3150 0.045 Uiso 1 1 calc R U
H8A H -0.1609 0.2444 0.2858 0.045 Uiso 1 1 calc R U
H8B H -0.0080 0.2531 0.3301 0.045 Uiso 1 1 calc R U
C2 C 0.3175(2) 0.08353(14) -0.06478(17) 0.0311(6) Uani 1 1 d . .
H2 H 0.3220 0.0619 -0.1274 0.037 Uiso 1 1 calc R U
C19 C 0.5169(2) -0.01830(12) 0.34779(17) 0.0274(6) Uani 1 1 d . .
H19 H 0.5805 -0.0459 0.3923 0.041 Uiso 1 1 calc R U
H19A H 0.5236 -0.0317 0.2789 0.041 Uiso 1 1 calc R U
H19B H 0.4265 -0.0276 0.3633 0.041 Uiso 1 1 calc R U
C7 C -0.0131(2) 0.29567(12) 0.14643(18) 0.0297(6) Uani 1 1 d . .
H7 H 0.0576 0.3192 0.1901 0.045 Uiso 1 1 calc R U
H7A H -0.0962 0.3222 0.1462 0.045 Uiso 1 1 calc R U
H7B H 0.0115 0.2936 0.0789 0.045 Uiso 1 1 calc R U
C10 C -0.1829(2) 0.11210(12) 0.15847(17) 0.0266(5) Uani 1 1 d . .
H10 H -0.2270 0.0808 0.1073 0.040 Uiso 1 1 calc R U
H10A H -0.2479 0.1290 0.2008 0.040 Uiso 1 1 calc R U
H10B H -0.1122 0.0862 0.1989 0.040 Uiso 1 1 calc R U
C27 C -0.1247(2) -0.07059(15) 0.33918(19) 0.0352(6) Uani 1 1 d . .
H27 H -0.2017 -0.0516 0.2969 0.053 Uiso 1 1 calc R U
H27A H -0.1370 -0.0638 0.4090 0.053 Uiso 1 1 calc R U
H27B H -0.1159 -0.1210 0.3258 0.053 Uiso 1 1 calc R U

loop_
_atom_site_aniso_label
_atom_site_aniso_U_11
_atom_site_aniso_U_22
_atom_site_aniso_U_33
_atom_site_aniso_U_23
_atom_site_aniso_U_13
_atom_site_aniso_U_12
O1 0.0210(8) 0.0237(9) 0.0227(8) -0.0024(6) 0.0019(6) 0.0009(7)
O2 0.0201(8) 0.0264(9) 0.0212(8) -0.0034(6) 0.0012(7) 0.0014(7)
N2 0.0156(10) 0.0260(11) 0.0201(10) -0.0001(8) 0.0003(7) -0.0008(8)
C4 0.0184(12) 0.0299(14) 0.0295(13) 0.0019(10) 0.0035(10) -0.0013(10)
C1 0.0245(13) 0.0300(14) 0.0212(12) -0.0057(10) -0.0015(10) 0.0022(10)
N1 0.0175(10) 0.0280(11) 0.0185(10) -0.0029(8) -0.0025(8) -0.0007(8)
C11 0.0224(12) 0.0199(12) 0.0171(11) 0.0016(9) 0.0050(9) 0.0020(9)
C23 0.0225(12) 0.0220(13) 0.0259(12) 0.0076(10) -0.0015(10) -0.0015(10)
C12 0.0225(12) 0.0220(12) 0.0185(11) 0.0005(9) 0.0034(9) -0.0011(9)
C13 0.0262(13) 0.0232(13) 0.0204(12) -0.0025(9) 0.0043(10) -0.0029(10)
C5 0.0213(12) 0.0205(12) 0.0263(12) 0.0007(9) 0.0058(9) 0.0021(9)
C21 0.0248(12) 0.0199(12) 0.0178(11) 0.0041(9) 0.0000(9) 0.0018(9)
C26 0.0294(13) 0.0233(13) 0.0207(12) -0.0013(9) 0.0043(10) -0.0020(10)
B1 0.0205(14) 0.0213(14) 0.0190(13) 0.0021(10) 0.0024(10) -0.0025(10)
C9 0.0250(13) 0.0296(14) 0.0317(13) 0.0006(10) 0.0004(10) 0.0025(11)
C15 0.0241(13) 0.0283(14) 0.0204(12) 0.0023(10) -0.0004(10) 0.0053(10)
C18 0.0270(14) 0.0366(15) 0.0288(13) -0.0054(11) -0.0043(11) -0.0007(11)
C24 0.0257(13) 0.0192(12) 0.0247(12) 0.0006(9) -0.0019(10) -0.0025(10)
B2 0.0220(14) 0.0176(13) 0.0219(14) -0.0018(10) 0.0031(10) 0.0035(11)
C20 0.0207(12) 0.0193(12) 0.0190(11) 0.0012(9) -0.0001(9) 0.0012(9)
C3 0.0272(13) 0.0395(16) 0.0234(13) 0.0052(11) 0.0080(10) 0.0003(11)
C28 0.0299(14) 0.0244(13) 0.0313(13) -0.0055(10) 0.0042(11) -0.0004(11)
C6 0.0191(12) 0.0217(12) 0.0244(12) -0.0002(9) 0.0045(9) 0.0006(9)
C17 0.0275(13) 0.0213(13) 0.0304(13) 0.0013(10) -0.0016(10) -0.0028(10)
C25 0.0225(12) 0.0197(12) 0.0210(12) 0.0003(9) 0.0005(9) -0.0003(9)
C22 0.0245(12) 0.0258(13) 0.0193(12) 0.0029(9) 0.0043(9) -0.0010(10)
C16 0.0233(12) 0.0190(12) 0.0219(12) 0.0019(9) 0.0060(9) 0.0012(9)
C14 0.0224(12) 0.0300(14) 0.0175(11) -0.0028(9) 0.0026(9) -0.0005(10)
C8 0.0304(14) 0.0330(15) 0.0281(13) -0.0033(11) 0.0075(10) 0.0024(11)
C2 0.0317(14) 0.0427(16) 0.0193(12) -0.0050(11) 0.0047(10) 0.0020(12)
C19 0.0255(13) 0.0231(13) 0.0328(14) 0.0014(10) -0.0002(10) 0.0017(10)
C7 0.0332(14) 0.0210(13) 0.0352(14) 0.0011(10) 0.0051(11) -0.0012(10)
C10 0.0248(13) 0.0227(13) 0.0323(13) 0.0025(10) 0.0032(10) -0.0026(10)
C27 0.0317(15) 0.0402(16) 0.0337(15) 0.0028(11) 0.0043(11) -0.0126(12)

loop_
_atom_type_symbol
_atom_type_description
_atom_type_scat_dispersion_real
_atom_type_scat_dispersion_imag
_atom_type_scat_source
C C 0.0033 0.0016 'International Tables Vol C Tables 4.2.6.8 and 6.1.1.4'
H H 0.0000 0.0000 'International Tables Vol C Tables 4.2.6.8 and 6.1.1.4'
B B 0.0013 0.0007 'International Tables Vol C Tables 4.2.6.8 and 6.1.1.4'
N N 0.0061 0.0033 'International Tables Vol C Tables 4.2.6.8 and 6.1.1.4'
O O 0.0106 0.0060 'International Tables Vol C Tables 4.2.6.8 and 6.1.1.4'

loop_
_geom_angle_atom_site_label_1
_geom_angle_atom_site_label_2
_geom_angle_atom_site_label_3
_geom_angle
B1 O1 C5 106.17(17)
B1 O2 C6 105.76(16)
B2 N2 C4 126.36(19)
B2 N2 N1 121.17(18)
C4 N2 N1 112.21(16)
C3 C4 N2 119.8(2)
C3 C4 H4 120.1
N2 C4 H4 120.1
C2 C1 N1 119.9(2)
C2 C1 H1 120.0
N1 C1 H1 120.0
C1 N1 B1 123.90(18)
C1 N1 N2 115.70(17)
B1 N1 N2 119.74(17)
C16 C11 C12 117.03(19)
C16 C11 B2 121.1(2)
C12 C11 B2 121.68(19)
C24 C23 C22 117.7(2)
C24 C23 C27 121.0(2)
C22 C23 C27 121.3(2)
C13 C12 C11 120.2(2)
C13 C12 C17 117.1(2)
C11 C12 C17 122.69(19)
C14 C13 C12 122.3(2)
C14 C13 H13 118.8
C12 C13 H13 118.8
O1 C5 C8 108.47(18)
O1 C5 C7 106.81(18)
C8 C5 C7 109.9(2)
O1 C5 C6 102.50(17)
C8 C5 C6 114.70(19)
C7 C5 C6 113.78(19)
C22 C21 C20 120.6(2)
C22 C21 C26 118.8(2)
C20 C21 C26 120.7(2)
C21 C26 H26 109.5
C21 C26 H26A 109.5
H26 C26 H26A 109.5
C21 C26 H26B 109.5
H26 C26 H26B 109.5
H26A C26 H26B 109.5
O2 B1 O1 114.7(2)
O2 B1 N1 121.6(2)
O1 B1 N1 123.7(2)
C6 C9 H9 109.5
C6 C9 H9A 109.5
H9 C9 H9A 109.5
C6 C9 H9B 109.5
H9 C9 H9B 109.5
H9A C9 H9B 109.5
C14 C15 C16 121.9(2)
C14 C15 H15 119.0
C16 C15 H15 119.0
C14 C18 H18 109.5
C14 C18 H18A 109.5
H18 C18 H18A 109.5
C14 C18 H18B 109.5
H18 C18 H18B 109.5
H18A C18 H18B 109.5
C23 C24 C25 122.3(2)
C23 C24 H24 118.9
C25 C24 H24 118.9
N2 B2 C20 118.41(19)
N2 B2 C11 118.2(2)
C20 B2 C11 123.34(19)
C25 C20 C21 117.6(2)
C25 C20 B2 121.01(19)
C21 C20 B2 121.4(2)
C4 C3 C2 119.7(2)
C4 C3 H3 120.1
C2 C3 H3 120.1
C25 C28 H28 109.5
C25 C28 H28A 109.5
H28 C28 H28A 109.5
C25 C28 H28B 109.5
H28 C28 H28B 109.5
H28A C28 H28B 109.5
O2 C6 C10 106.87(18)
O2 C6 C9 107.92(17)
C10 C6 C9 111.34(19)
O2 C6 C5 102.37(16)
C10 C6 C5 113.43(18)
C9 C6 C5 114.10(19)
C12 C17 H17 109.5
C12 C17 H17A 109.5
H17 C17 H17A 109.5
C12 C17 H17B 109.5
H17 C17 H17B 109.5
H17A C17 H17B 109.5
C24 C25 C20 120.1(2)
C24 C25 C28 116.9(2)
C20 C25 C28 123.0(2)
C21 C22 C23 121.5(2)
C21 C22 H22 119.2
C23 C22 H22 119.2
C15 C16 C11 120.8(2)
C15 C16 C19 118.5(2)
C11 C16 C19 120.69(19)
C15 C14 C13 117.7(2)
C15 C14 C18 121.3(2)
C13 C14 C18 121.0(2)
C5 C8 H8 109.5
C5 C8 H8A 109.5
H8 C8 H8A 109.5
C5 C8 H8B 109.5
H8 C8 H8B 109.5
H8A C8 H8B 109.5
C1 C2 C3 118.1(2)
C1 C2 H2 120.9
C3 C2 H2 120.9
C16 C19 H19 109.5
C16 C19 H19A 109.5
H19 C19 H19A 109.5
C16 C19 H19B 109.5
H19 C19 H19B 109.5
H19A C19 H19B 109.5
C5 C7 H7 109.5
C5 C7 H7A 109.5
H7 C7 H7A 109.5
C5 C7 H7B 109.5
H7 C7 H7B 109.5
H7A C7 H7B 109.5
C6 C10 H10 109.5
C6 C10 H10A 109.5
H10 C10 H10A 109.5
C6 C10 H10B 109.5
H10 C10 H10B 109.5
H10A C10 H10B 109.5
C23 C27 H27 109.5
C23 C27 H27A 109.5
H27 C27 H27A 109.5
C23 C27 H27B 109.5
H27 C27 H27B 109.5
H27A C27 H27B 109.5

loop_
_geom_bond_atom_site_label_1
_geom_bond_atom_site_label_2
_geom_bond_distance
O1 B1 1.370(3)
O1 C5 1.467(3)
O2 B1 1.369(3)
O2 C6 1.469(3)
N2 B2 1.410(3)
N2 C4 1.418(3)
N2 N1 1.439(2)
C4 C3 1.334(3)
C4 H4 0.9500
C1 C2 1.328(3)
C1 N1 1.407(3)
C1 H1 0.9500
N1 B1 1.418(3)
C11 C16 1.414(3)
C11 C12 1.419(3)
C11 B2 1.587(3)
C23 C24 1.384(3)
C23 C22 1.396(3)
C23 C27 1.508(3)
C12 C13 1.393(3)
C12 C17 1.514(3)
C13 C14 1.386(3)
C13 H13 0.9500
C5 C8 1.515(3)
C5 C7 1.519(3)
C5 C6 1.563(3)
C21 C22 1.393(3)
C21 C20 1.415(3)
C21 C26 1.507(3)
C26 H26 0.9800
C26 H26A 0.9800
C26 H26B 0.9800
C9 C6 1.517(3)
C9 H9 0.9800
C9 H9A 0.9800
C9 H9B 0.9800
C15 C14 1.382(3)
C15 C16 1.392(3)
C15 H15 0.9500
C18 C14 1.512(3)
C18 H18 0.9800
C18 H18A 0.9800
C18 H18B 0.9800
C24 C25 1.395(3)
C24 H24 0.9500
B2 C20 1.582(3)
C20 C25 1.411(3)
C3 C2 1.453(3)
C3 H3 0.9500
C28 C25 1.510(3)
C28 H28 0.9800
C28 H28A 0.9800
C28 H28B 0.9800
C6 C10 1.516(3)
C17 H17 0.9800
C17 H17A 0.9800
C17 H17B 0.9800
C22 H22 0.9500
C16 C19 1.511(3)
C8 H8 0.9800
C8 H8A 0.9800
C8 H8B 0.9800
C2 H2 0.9500
C19 H19 0.9800
C19 H19A 0.9800
C19 H19B 0.9800
C7 H7 0.9800
C7 H7A 0.9800
C7 H7B 0.9800
C10 H10 0.9800
C10 H10A 0.9800
C10 H10B 0.9800
C27 H27 0.9800
C27 H27A 0.9800
C27 H27B 0.9800

loop_
_geom_torsion_atom_site_label_1
_geom_torsion_atom_site_label_2
_geom_torsion_atom_site_label_3
_geom_torsion_atom_site_label_4
_geom_torsion
B2 N2 C4 C3 142.8(2)
N1 N2 C4 C3 -31.4(3)
C2 C1 N1 B1 142.8(2)
C2 C1 N1 N2 -27.8(3)
B2 N2 N1 C1 -130.6(2)
C4 N2 N1 C1 43.9(2)
B2 N2 N1 B1 58.4(3)
C4 N2 N1 B1 -127.1(2)
C16 C11 C12 C13 0.7(3)
B2 C11 C12 C13 175.6(2)
C16 C11 C12 C17 -176.9(2)
B2 C11 C12 C17 -2.0(3)
C11 C12 C13 C14 -0.4(3)
C17 C12 C13 C14 177.4(2)
B1 O1 C5 C8 143.90(19)
B1 O1 C5 C7 -97.7(2)
B1 O1 C5 C6 22.2(2)
C6 O2 B1 O1 -12.1(2)
C6 O2 B1 N1 167.4(2)
C5 O1 B1 O2 -7.4(2)
C5 O1 B1 N1 173.0(2)
C1 N1 B1 O2 11.1(3)
N2 N1 B1 O2 -178.59(19)
C1 N1 B1 O1 -169.4(2)
N2 N1 B1 O1 0.9(3)
C22 C23 C24 C25 -2.3(3)
C27 C23 C24 C25 176.6(2)
C4 N2 B2 C20 -159.6(2)
N1 N2 B2 C20 14.1(3)
C4 N2 B2 C11 22.1(3)
N1 N2 B2 C11 -164.16(19)
C16 C11 B2 N2 -127.8(2)
C12 C11 B2 N2 57.5(3)
C16 C11 B2 C20 54.1(3)
C12 C11 B2 C20 -120.6(2)
C22 C21 C20 C25 -4.6(3)
C26 C21 C20 C25 176.23(19)
C22 C21 C20 B2 174.20(19)
C26 C21 C20 B2 -5.0(3)
N2 B2 C20 C25 56.8(3)
C11 B2 C20 C25 -125.0(2)
N2 B2 C20 C21 -121.9(2)
C11 B2 C20 C21 56.3(3)
N2 C4 C3 C2 2.2(4)
B1 O2 C6 C10 -94.7(2)
B1 O2 C6 C9 145.45(19)
B1 O2 C6 C5 24.8(2)
O1 C5 C6 O2 -28.56(19)
C8 C5 C6 O2 -145.90(18)
C7 C5 C6 O2 86.4(2)
O1 C5 C6 C10 86.2(2)
C8 C5 C6 C10 -31.1(3)
C7 C5 C6 C10 -158.9(2)
O1 C5 C6 C9 -144.87(18)
C8 C5 C6 C9 97.8(2)
C7 C5 C6 C9 -29.9(3)
C23 C24 C25 C20 -1.1(3)
C23 C24 C25 C28 176.3(2)
C21 C20 C25 C24 4.5(3)
B2 C20 C25 C24 -174.3(2)
C21 C20 C25 C28 -172.7(2)
B2 C20 C25 C28 8.5(3)
C20 C21 C22 C23 1.2(3)
C26 C21 C22 C23 -179.6(2)
C24 C23 C22 C21 2.2(3)
C27 C23 C22 C21 -176.7(2)
C14 C15 C16 C11 0.8(3)
C14 C15 C16 C19 -179.2(2)
C12 C11 C16 C15 -0.9(3)
B2 C11 C16 C15 -175.9(2)
C12 C11 C16 C19 179.1(2)
B2 C11 C16 C19 4.1(3)
C16 C15 C14 C13 -0.4(3)
C16 C15 C14 C18 178.1(2)
C12 C13 C14 C15 0.2(3)
C12 C13 C14 C18 -178.3(2)
N1 C1 C2 C3 -2.5(4)
C4 C3 C2 C1 16.1(4)
